data_7017442
loop_
_publ_author_name
'Taouss, Christina'
'Jones, Peter G.'

_publ_section_title
;
 Halogenation of (phosphine chalcogenide)gold(i) halides; some unexpected
 products.
;
_journal_issue 44
_journal_name_full 'Dalton transactions (Cambridge, England : 2003)'
_journal_page_first 11687
_journal_page_last 11689
_journal_paper_doi 10.1039/c1dt11476j
_journal_volume 40
_journal_year 2011
_chemical_formula_sum 'C25 H22 Au I5 P2 Se'
_chemical_formula_weight 1294.79
_chemical_name_systematic
;
?
;
_space_group_IT_number 33
_symmetry_cell_setting orthorhombic
_symmetry_space_group_name_Hall 'P 2c -2n'
_symmetry_space_group_name_H-M 'P n a 21'
_atom_sites_solution_hydrogens geom
_atom_sites_solution_primary direct
_atom_sites_solution_secondary difmap
_audit_creation_method SHELXL-97
_cell_angle_alpha 90.00
_cell_angle_beta 90.00
_cell_angle_gamma 90.00
_cell_formula_units_Z 4
_cell_length_a 21.931(2)
_cell_length_b 10.4353(10)
_cell_length_c 13.7270(8)
_cell_measurement_reflns_used 3767
_cell_measurement_temperature 100(2)
_cell_measurement_theta_max 29.1281
_cell_measurement_theta_min 2.1552
_cell_volume 3141.5(5)
_computing_cell_refinement
;
CrysAlisPro, Oxford Diffraction Ltd.,
Version 1.171.33.41 (release 06-05-2009 CrysAlis171 .NET)
(compiled May 6 2009,17:20:42)
;
_computing_data_collection
;
CrysAlisPro, Oxford Diffraction Ltd.,
Version 1.171.33.41 (release 06-05-2009 CrysAlis171 .NET)
(compiled May 6 2009,17:20:42)
;
_computing_data_reduction
;
CrysAlisPro, Oxford Diffraction Ltd.,
Version 1.171.33.41 (release 06-05-2009 CrysAlis171 .NET)
(compiled May 6 2009,17:20:42)
;
_computing_molecular_graphics 'Bruker XP'
_computing_publication_material SHELXL-97
_computing_structure_refinement 'SHELXL-97 (Sheldrick, 1997)'
_computing_structure_solution 'SHELXS-97 (Sheldrick, 1990)'
_diffrn_ambient_temperature 100(2)
_diffrn_detector_area_resol_mean 16.1419
_diffrn_measured_fraction_theta_full 0.999
_diffrn_measured_fraction_theta_max 0.999
_diffrn_measurement_device_type 'Xcalibur, Eos'
_diffrn_measurement_method '\w scans'
_diffrn_radiation_monochromator graphite
_diffrn_radiation_source 'fine-focus sealed tube'
_diffrn_radiation_type MoK\a
_diffrn_radiation_wavelength 0.71073
_diffrn_reflns_av_R_equivalents 0.1572
_diffrn_reflns_av_sigmaI/netI 0.2386
_diffrn_reflns_limit_h_max 26
_diffrn_reflns_limit_h_min -26
_diffrn_reflns_limit_k_max 12
_diffrn_reflns_limit_k_min -12
_diffrn_reflns_limit_l_max 16
_diffrn_reflns_limit_l_min -16
_diffrn_reflns_number 42845
_diffrn_reflns_theta_full 25.01
_diffrn_reflns_theta_max 25.01
_diffrn_reflns_theta_min 2.16
_exptl_absorpt_coefficient_mu 10.871
_exptl_absorpt_correction_T_max 1.00000
_exptl_absorpt_correction_T_min 0.82874
_exptl_absorpt_correction_type multi-scan
_exptl_absorpt_process_details
;
CrysAlisPro, Oxford Diffraction Ltd.,
Version 1.171.33.41 (release 06-05-2009 CrysAlis171 .NET)
(compiled May 6 2009,17:20:42)
;
_exptl_crystal_colour black
_exptl_crystal_density_diffrn 2.738
_exptl_crystal_density_method 'not measured'
_exptl_crystal_description plate
_exptl_crystal_F_000 2320
_exptl_crystal_size_max 0.20
_exptl_crystal_size_mid 0.10
_exptl_crystal_size_min 0.01
_refine_diff_density_max 1.979
_refine_diff_density_min -1.260
_refine_diff_density_rms 0.201
_refine_ls_abs_structure_details 'Flack H D (1983), Acta Cryst. A39, 876-881'
_refine_ls_abs_structure_Flack 0.028(7)
_refine_ls_extinction_method none
_refine_ls_goodness_of_fit_ref 0.575
_refine_ls_hydrogen_treatment riding
_refine_ls_matrix_type full
_refine_ls_number_parameters 139
_refine_ls_number_reflns 5548
_refine_ls_number_restraints 1
_refine_ls_restrained_S_all 0.575
_refine_ls_R_factor_all 0.0876
_refine_ls_R_factor_gt 0.0391
_refine_ls_shift/su_max 0.001
_refine_ls_shift/su_mean 0.000
_refine_ls_structure_factor_coef Fsqd
_refine_ls_weighting_details 'calc w=1/[\s^2^(Fo^2^)+(0.0000P)^2^+0.0000P] where P=(Fo^2^+2Fc^2^)/3'
_refine_ls_weighting_scheme calc
_refine_ls_wR_factor_gt 0.0435
_refine_ls_wR_factor_ref 0.0490
_reflns_number_gt 2873
_reflns_number_total 5548
_reflns_threshold_expression >2sigma(I)
_cod_data_source_file c1dt11476j.txt
_cod_data_source_block holland2
_cod_database_code 7017442

loop_
_symmetry_equiv_pos_as_xyz
'x, y, z'
'-x, -y, z+1/2'
'x+1/2, -y+1/2, z'
'-x+1/2, y+1/2, z+1/2'

loop_
_atom_site_label
_atom_site_type_symbol
_atom_site_fract_x
_atom_site_fract_y
_atom_site_fract_z
_atom_site_U_iso_or_equiv
_atom_site_adp_type
_atom_site_occupancy
_atom_site_symmetry_multiplicity
_atom_site_calc_flag
_atom_site_refinement_flags
Au Au 0.41024(3) 0.32114(6) 0.18115(4) 0.01534(15) Uani 1 1 d .
I1 I 0.39882(5) 0.28159(10) -0.00726(6) 0.0240(3) Uani 1 1 d .
I2 I 0.36298(5) 0.09732(10) 0.22027(6) 0.0218(3) Uani 1 1 d .
I3 I 0.58739(6) 0.29917(10) 0.18650(8) 0.0324(3) Uani 1 1 d .
I4 I 0.67227(5) 0.35504(11) 0.35316(8) 0.0312(3) Uani 1 1 d .
I5 I 0.74428(6) 0.39698(13) 0.52269(8) 0.0405(4) Uani 1 1 d .
Se Se 0.44447(9) 0.53303(16) 0.12710(10) 0.0193(5) Uani 1 1 d .
P2 P 0.42270(19) 0.3632(4) 0.3463(3) 0.0144(11) Uani 1 1 d .
P1 P 0.4550(2) 0.6277(4) 0.2692(3) 0.0212(12) Uani 1 1 d .
C1 C 0.4731(6) 0.5011(12) 0.3542(9) 0.015(4) Uani 1 1 d .
H1A H 0.4713 0.5360 0.4212 0.018 Uiso 1 1 calc R
H1B H 0.5155 0.4724 0.3423 0.018 Uiso 1 1 calc R
C11 C 0.5158(3) 0.7385(8) 0.2623(5) 0.005(4) Uiso 1 1 d G
C12 C 0.5727(4) 0.7022(6) 0.2275(5) 0.009(3) Uiso 1 1 d G
H12 H 0.5803 0.6153 0.2107 0.010 Uiso 1 1 calc R
C13 C 0.6187(3) 0.7930(9) 0.2174(5) 0.010(4) Uiso 1 1 d G
H13 H 0.6576 0.7682 0.1936 0.012 Uiso 1 1 calc R
C14 C 0.6076(4) 0.9201(8) 0.2419(5) 0.024(4) Uiso 1 1 d G
H14 H 0.6390 0.9822 0.2350 0.029 Uiso 1 1 calc R
C15 C 0.5507(4) 0.9564(6) 0.2767(5) 0.021(4) Uiso 1 1 d G
H15 H 0.5432 1.0433 0.2935 0.025 Uiso 1 1 calc R
C16 C 0.5048(3) 0.8656(9) 0.2869(5) 0.008(4) Uiso 1 1 d G
H16 H 0.4658 0.8905 0.3107 0.010 Uiso 1 1 calc R
C21 C 0.3875(3) 0.7068(8) 0.3071(6) 0.012(4) Uiso 1 1 d G
C22 C 0.3451(4) 0.7409(9) 0.2365(4) 0.016(4) Uiso 1 1 d G
H22 H 0.3532 0.7245 0.1697 0.019 Uiso 1 1 calc R
C23 C 0.2907(4) 0.7991(9) 0.2637(5) 0.019(4) Uiso 1 1 d G
H23 H 0.2616 0.8224 0.2155 0.023 Uiso 1 1 calc R
C24 C 0.2787(4) 0.8231(8) 0.3615(6) 0.027(4) Uiso 1 1 d G
H24 H 0.2415 0.8629 0.3800 0.032 Uiso 1 1 calc R
C25 C 0.3211(4) 0.7890(9) 0.4320(4) 0.021(4) Uiso 1 1 d G
H25 H 0.3130 0.8054 0.4988 0.025 Uiso 1 1 calc R
C26 C 0.3756(4) 0.7308(9) 0.4049(5) 0.022(4) Uiso 1 1 d G
H26 H 0.4046 0.7075 0.4531 0.026 Uiso 1 1 calc R
C31 C 0.3525(4) 0.4110(8) 0.4029(6) 0.022(4) Uiso 1 1 d G
C32 C 0.2995(5) 0.4284(9) 0.3490(5) 0.017(4) Uiso 1 1 d G
H32 H 0.2993 0.4102 0.2812 0.020 Uiso 1 1 calc R
C33 C 0.2468(4) 0.4726(9) 0.3942(7) 0.034(5) Uiso 1 1 d G
H33 H 0.2106 0.4845 0.3573 0.041 Uiso 1 1 calc R
C34 C 0.2471(4) 0.4993(8) 0.4934(7) 0.017(4) Uiso 1 1 d G
H34 H 0.2111 0.5294 0.5243 0.020 Uiso 1 1 calc R
C35 C 0.3001(4) 0.4818(8) 0.5474(5) 0.023(5) Uiso 1 1 d G
H35 H 0.3003 0.5001 0.6152 0.027 Uiso 1 1 calc R
C36 C 0.3528(4) 0.4377(8) 0.5021(6) 0.007(4) Uiso 1 1 d G
H36 H 0.3890 0.4258 0.5390 0.008 Uiso 1 1 calc R
C41 C 0.4563(4) 0.2422(7) 0.4229(5) 0.015(4) Uiso 1 1 d G
C42 C 0.5184(4) 0.2379(7) 0.4429(6) 0.012(4) Uiso 1 1 d G
H42 H 0.5445 0.3031 0.4188 0.014 Uiso 1 1 calc R
C43 C 0.5422(3) 0.1381(8) 0.4982(6) 0.023(4) Uiso 1 1 d G
H43 H 0.5846 0.1351 0.5118 0.028 Uiso 1 1 calc R
C44 C 0.5039(4) 0.0427(7) 0.5335(5) 0.019(4) Uiso 1 1 d G
H44 H 0.5201 -0.0255 0.5713 0.023 Uiso 1 1 calc R
C45 C 0.4418(4) 0.0470(7) 0.5136(5) 0.021(4) Uiso 1 1 d G
H45 H 0.4156 -0.0182 0.5377 0.025 Uiso 1 1 calc R
C46 C 0.4180(3) 0.1468(9) 0.4583(5) 0.015(4) Uiso 1 1 d G
H46 H 0.3755 0.1497 0.4446 0.017 Uiso 1 1 calc R

loop_
_atom_site_aniso_label
_atom_site_aniso_U_11
_atom_site_aniso_U_22
_atom_site_aniso_U_33
_atom_site_aniso_U_23
_atom_site_aniso_U_13
_atom_site_aniso_U_12
Au 0.0208(4) 0.0168(4) 0.0084(3) -0.0016(4) 0.0000(4) -0.0015(4)
I1 0.0399(9) 0.0244(7) 0.0076(5) -0.0026(5) 0.0004(6) -0.0008(7)
I2 0.0314(8) 0.0196(8) 0.0145(6) 0.0010(5) -0.0012(5) -0.0054(6)
I3 0.0485(8) 0.0255(7) 0.0232(5) 0.0025(7) 0.0126(7) 0.0035(7)
I4 0.0255(8) 0.0313(8) 0.0369(7) 0.0113(6) 0.0097(6) 0.0050(6)
I5 0.0280(9) 0.0532(9) 0.0403(7) 0.0224(7) 0.0038(6) 0.0003(8)
Se 0.0327(13) 0.0168(12) 0.0083(8) -0.0017(8) -0.0011(8) -0.0035(10)
P2 0.020(3) 0.017(3) 0.0065(19) 0.0026(18) 0.0000(19) 0.003(2)
P1 0.031(3) 0.023(3) 0.009(2) -0.002(2) 0.000(2) 0.001(3)
C1 0.025(12) 0.012(10) 0.007(8) -0.002(7) 0.002(8) -0.006(8)

loop_
_atom_type_symbol
_atom_type_description
_atom_type_scat_dispersion_real
_atom_type_scat_dispersion_imag
_atom_type_scat_source
C C 0.0033 0.0016 'International Tables Vol C Tables 4.2.6.8 and 6.1.1.4'
H H 0.0000 0.0000 'International Tables Vol C Tables 4.2.6.8 and 6.1.1.4'
P P 0.1023 0.0942 'International Tables Vol C Tables 4.2.6.8 and 6.1.1.4'
Se Se -0.0929 2.2259 'International Tables Vol C Tables 4.2.6.8 and 6.1.1.4'
I I -0.4742 1.8119 'International Tables Vol C Tables 4.2.6.8 and 6.1.1.4'
Au Au -2.0133 8.8022 'International Tables Vol C Tables 4.2.6.8 and 6.1.1.4'

loop_
_geom_angle_atom_site_label_1
_geom_angle_atom_site_label_2
_geom_angle_atom_site_label_3
_geom_angle
P2 Au Se 95.10(11)
P2 Au I2 90.85(11)
Se Au I2 172.37(5)
P2 Au I1 177.72(12)
Se Au I1 82.71(4)
I2 Au I1 91.38(3)
P2 Au I3 82.84(11)
Se Au I3 75.70(5)
I2 Au I3 109.85(4)
I1 Au I3 95.99(4)
I4 I3 Au 128.38(4)
I4 I3 Se 120.99(4)
Au I3 Se 35.84(3)
I5 I4 I3 174.57(5)
P1 Se Au 99.74(12)
P1 Se I3 90.61(13)
Au Se I3 68.46(4)
C31 P2 C41 107.0(5)
C31 P2 C1 106.0(6)
C41 P2 C1 105.8(6)
C31 P2 Au 111.9(4)
C41 P2 Au 119.0(3)
C1 P2 Au 106.2(4)
C11 P1 C21 109.9(5)
C11 P1 C1 110.3(5)
C21 P1 C1 109.6(6)
C11 P1 Se 109.0(3)
C21 P1 Se 112.4(4)
C1 P1 Se 105.5(5)
P1 C1 P2 114.0(7)
C12 C11 C16 120.0
C12 C11 P1 121.2(5)
C16 C11 P1 118.7(6)
C11 C12 C13 120.0
C14 C13 C12 120.0
C13 C14 C15 120.0
C16 C15 C14 120.0
C15 C16 C11 120.0
C22 C21 C26 120.0
C22 C21 P1 118.3(5)
C26 C21 P1 121.7(5)
C23 C22 C21 120.0
C22 C23 C24 120.0
C23 C24 C25 120.0
C26 C25 C24 120.0
C25 C26 C21 120.0
C32 C31 C36 120.0
C32 C31 P2 121.5(6)
C36 C31 P2 118.4(6)
C33 C32 C31 120.0
C32 C33 C34 120.0
C35 C34 C33 120.0
C34 C35 C36 120.0
C35 C36 C31 120.0
C42 C41 C46 120.0
C42 C41 P2 122.6(6)
C46 C41 P2 117.3(6)
C43 C42 C41 120.0
C42 C43 C44 120.0
C45 C44 C43 120.0
C44 C45 C46 120.0
C45 C46 C41 120.0

loop_
_geom_bond_atom_site_label_1
_geom_bond_atom_site_label_2
_geom_bond_distance
Au P2 2.325(4)
Au Se 2.4501(17)
Au I2 2.6111(12)
Au I1 2.6309(10)
Au I3 3.8927(13)
I3 I4 3.0064(17)
I3 Se 4.055(2)
I4 I5 2.8463(16)
Se P1 2.199(4)
P2 C31 1.796(8)
P2 C41 1.801(7)
P2 C1 1.819(13)
P1 C11 1.767(7)
P1 C21 1.772(8)
P1 C1 1.806(13)
C11 C12 1.3900
C11 C16 1.3900
C12 C13 1.3900
C13 C14 1.3900
C14 C15 1.3900
C15 C16 1.3900
C21 C22 1.3900
C21 C26 1.3900
C22 C23 1.3900
C23 C24 1.3900
C24 C25 1.3900
C25 C26 1.3900
C31 C32 1.3900
C31 C36 1.3900
C32 C33 1.3900
C33 C34 1.3900
C34 C35 1.3900
C35 C36 1.3900
C41 C42 1.3900
C41 C46 1.3900
C42 C43 1.3900
C43 C44 1.3900
C44 C45 1.3900
C45 C46 1.3900

loop_
_geom_torsion_atom_site_label_1
_geom_torsion_atom_site_label_2
_geom_torsion_atom_site_label_3
_geom_torsion_atom_site_label_4
_geom_torsion
P2 Au I3 I4 -5.72(11)
Se Au I3 I4 91.44(6)
I2 Au I3 I4 -94.03(5)
I1 Au I3 I4 172.32(5)
P2 Au I3 Se -97.15(11)
I2 Au I3 Se 174.53(5)
I1 Au I3 Se 80.88(4)
Au I3 I4 I5 38.5(6)
Se I3 I4 I5 81.6(6)
P2 Au Se P1 -5.52(18)
I2 Au Se P1 135.7(4)
I1 Au Se P1 175.10(15)
I3 Au Se P1 -86.79(14)
P2 Au Se I3 81.27(11)
I2 Au Se I3 -137.5(4)
I1 Au Se I3 -98.11(4)
I4 I3 Se P1 -13.69(13)
Au I3 Se P1 100.23(13)
I4 I3 Se Au -113.92(5)
Se Au P2 C31 96.8(4)
I2 Au P2 C31 -78.4(4)
I1 Au P2 C31 113(3)
I3 Au P2 C31 171.7(4)
Se Au P2 C41 -137.4(4)
I2 Au P2 C41 47.3(4)
I1 Au P2 C41 -122(3)
I3 Au P2 C41 -62.6(4)
Se Au P2 C1 -18.4(5)
I2 Au P2 C1 166.3(5)
I1 Au P2 C1 -3(3)
I3 Au P2 C1 56.4(5)
Au Se P1 C11 147.2(3)
I3 Se P1 C11 78.9(4)
Au Se P1 C21 -90.7(4)
I3 Se P1 C21 -158.9(4)
Au Se P1 C1 28.7(5)
I3 Se P1 C1 -39.6(5)
C11 P1 C1 P2 -166.3(6)
C21 P1 C1 P2 72.5(8)
Se P1 C1 P2 -48.7(8)
C31 P2 C1 P1 -75.2(8)
C41 P2 C1 P1 171.4(6)
Au P2 C1 P1 44.0(8)
C21 P1 C11 C12 -175.4(4)
C1 P1 C11 C12 63.7(6)
Se P1 C11 C12 -51.7(5)
C21 P1 C11 C16 0.8(5)
C1 P1 C11 C16 -120.1(6)
Se P1 C11 C16 124.5(4)
C16 C11 C12 C13 0.0
P1 C11 C12 C13 176.1(5)
C11 C12 C13 C14 0.0
C12 C13 C14 C15 0.0
C13 C14 C15 C16 0.0
C14 C15 C16 C11 0.0
C12 C11 C16 C15 0.0
P1 C11 C16 C15 -176.2(5)
C11 P1 C21 C22 99.6(5)
C1 P1 C21 C22 -139.0(6)
Se P1 C21 C22 -22.0(6)
C11 P1 C21 C26 -82.6(6)
C1 P1 C21 C26 38.8(8)
Se P1 C21 C26 155.7(4)
C26 C21 C22 C23 0.0
P1 C21 C22 C23 177.8(7)
C21 C22 C23 C24 0.0
C22 C23 C24 C25 0.0
C23 C24 C25 C26 0.0
C24 C25 C26 C21 0.0
C22 C21 C26 C25 0.0
P1 C21 C26 C25 -177.7(7)
C41 P2 C31 C32 -136.6(5)
C1 P2 C31 C32 110.9(6)
Au P2 C31 C32 -4.5(6)
C41 P2 C31 C36 47.1(6)
C1 P2 C31 C36 -65.5(7)
Au P2 C31 C36 179.2(4)
C36 C31 C32 C33 0.0
P2 C31 C32 C33 -176.3(7)
C31 C32 C33 C34 0.0
C32 C33 C34 C35 0.0
C33 C34 C35 C36 0.0
C34 C35 C36 C31 0.0
C32 C31 C36 C35 0.0
P2 C31 C36 C35 176.4(7)
C31 P2 C41 C42 -138.8(5)
C1 P2 C41 C42 -26.1(6)
Au P2 C41 C42 93.1(5)
C31 P2 C41 C46 44.6(6)
C1 P2 C41 C46 157.4(6)
Au P2 C41 C46 -83.4(5)
C46 C41 C42 C43 0.0
P2 C41 C42 C43 -176.4(6)
C41 C42 C43 C44 0.0
C42 C43 C44 C45 0.0
C43 C44 C45 C46 0.0
C44 C45 C46 C41 0.0
C42 C41 C46 C45 0.0
P2 C41 C46 C45 176.6(5)
